data_1569091
_journal_paper_doi 10.1039/D3DT00929G
_chemical_formula_moiety 'C56 H40 N10 O2 Ru2 S2, 2(Cl O4), C2 H3 N'
_chemical_formula_sum 'C58 H43 Cl2 N11 O10 Ru2 S2'
_chemical_formula_weight 1391.19
_space_group_crystal_system triclinic
_space_group_IT_number 2
_space_group_name_Hall '-P 1'
_space_group_name_H-M_alt 'P -1'
_atom_sites_solution_hydrogens geom
_atom_sites_solution_primary dual
_audit_creation_date 2022-02-27
_audit_creation_method
;
Olex2 1.3
(compiled 2020.11.12 svn.r5f609507 for OlexSys, GUI svn.r6408)
;
_audit_update_record
;
2022-09-28 deposited with the CCDC.	2023-05-10 downloaded from the CCDC.
;
_cell_angle_alpha 91.8780(10)
_cell_angle_beta 97.0280(10)
_cell_angle_gamma 108.5750(10)
_cell_formula_units_Z 2
_cell_length_a 12.6483(2)
_cell_length_b 14.5341(2)
_cell_length_c 16.9022(2)
_cell_measurement_reflns_used 25881
_cell_measurement_temperature 150.00(2)
_cell_measurement_theta_max 26.2610
_cell_measurement_theta_min 1.8400
_cell_volume 2914.66(7)
_computing_cell_refinement 'CrysAlisPro 1.171.41.93a (Rigaku OD, 2020)'
_computing_data_collection 'CrysAlisPro 1.171.41.93a (Rigaku OD, 2020)'
_computing_data_reduction 'CrysAlisPro 1.171.41.93a (Rigaku OD, 2020)'
_computing_molecular_graphics 'Olex2 1.3 (Dolomanov et al., 2009)'
_computing_publication_material 'Olex2 1.3 (Dolomanov et al., 2009)'
_computing_structure_refinement 'SHELXL 2018/3 (Sheldrick, 2015)'
_computing_structure_solution 'SHELXT 2018/2 (Sheldrick, 2018)'
_diffrn_ambient_environment N~2~
_diffrn_ambient_temperature 150.00(2)
_diffrn_detector 'CCD plate'
_diffrn_measured_fraction_theta_full 1.000
_diffrn_measured_fraction_theta_max 1.000
_diffrn_measurement_details
;
List of Runs (angles in degrees, time in seconds):

  # Type    Start    End  Width  t~exp~   \w     \q     \k     \f   Frames
#--------------------------------------------------------------------------
  1  \f   -339.92  20.08   0.80    2.00  15.81  -9.84 -59.25    --   450
  2  \w    -65.46   0.14   0.80    2.00    --  -19.34  94.56 145.16   82
  3  \w    -60.89  -0.09   0.80    2.00    --  -14.77  94.56 -34.84   76
  4  \w   -100.81  15.19   0.80    2.00    --   -9.84 -59.25 -51.92  145
  5  \w   -100.81  15.19   0.80    2.00    --   -9.84 -59.25 164.08  145
  6  \w    -65.46   0.14   0.80    2.00    --  -19.34  94.56   1.16   82
  7  \f   -349.73  10.27   0.80    2.00   6.61  -9.84 -31.50    --   450
  8  \w    -65.46   0.14   0.80    2.00    --  -19.34  94.56  73.16   82
  9  \w   -100.81  15.19   0.80    2.00    --   -9.84 -59.25  20.08  145
;
_diffrn_measurement_device 'abstract diffractometer'
_diffrn_measurement_device_type 'Saxi-CrysAlisPro-abstract goniometer imported SAXI images'
_diffrn_measurement_method '\w and \f scans'
_diffrn_orient_matrix_type 'CrysAlisPro convention (1999,Acta A55,543-557)'
_diffrn_orient_matrix_UB_11 0.0099303000
_diffrn_orient_matrix_UB_12 0.0411477000
_diffrn_orient_matrix_UB_13 -0.0229452000
_diffrn_orient_matrix_UB_21 0.0239045000
_diffrn_orient_matrix_UB_22 -0.0228828000
_diffrn_orient_matrix_UB_23 -0.0273010000
_diffrn_orient_matrix_UB_31 -0.0538522000
_diffrn_orient_matrix_UB_32 -0.0211990000
_diffrn_orient_matrix_UB_33 -0.0229448000
_diffrn_radiation_monochromator graphite
_diffrn_radiation_probe x-ray
_diffrn_radiation_type 'Mo K\a'
_diffrn_radiation_wavelength 0.71073
_diffrn_reflns_av_R_equivalents 0.0580
_diffrn_reflns_av_unetI/netI 0.0289
_diffrn_reflns_Laue_measured_fraction_full 1.000
_diffrn_reflns_Laue_measured_fraction_max 1.000
_diffrn_reflns_limit_h_max 15
_diffrn_reflns_limit_h_min -15
_diffrn_reflns_limit_k_max 17
_diffrn_reflns_limit_k_min -17
_diffrn_reflns_limit_l_max 20
_diffrn_reflns_limit_l_min -20
_diffrn_reflns_number 108801
_diffrn_reflns_point_group_measured_fraction_full 1.000
_diffrn_reflns_point_group_measured_fraction_max 1.000
_diffrn_reflns_theta_full 24.999
_diffrn_reflns_theta_max 24.999
_diffrn_reflns_theta_min 1.715
_diffrn_source 'fine-focus sealed X-ray tube'
_diffrn_source_type 'Enhance (Mo) X-ray Source'
_exptl_absorpt_coefficient_mu 0.750
_exptl_absorpt_correction_T_max 1.00000
_exptl_absorpt_correction_T_min 0.95276
_exptl_absorpt_correction_type multi-scan
_exptl_absorpt_process_details
;
CrysAlisPro 1.171.41.93a (Rigaku Oxford Diffraction, 2020)
Empirical absorption correction using spherical harmonics,
implemented in SCALE3 ABSPACK scaling algorithm.
;
_exptl_crystal_colour 'metallic dark violet'
_exptl_crystal_colour_lustre metallic
_exptl_crystal_colour_modifier dark
_exptl_crystal_colour_primary violet
_exptl_crystal_density_diffrn 1.585
_exptl_crystal_description block
_exptl_crystal_F_000 1404
_exptl_crystal_size_max 0.69
_exptl_crystal_size_mid 0.56
_exptl_crystal_size_min 0.48
_refine_diff_density_max 1.880
_refine_diff_density_min -1.387
_refine_diff_density_rms 0.087
_refine_ls_extinction_method none
_refine_ls_goodness_of_fit_ref 1.028
_refine_ls_hydrogen_treatment constr
_refine_ls_matrix_type full
_refine_ls_number_parameters 767
_refine_ls_number_reflns 10237
_refine_ls_number_restraints 0
_refine_ls_restrained_S_all 1.028
_refine_ls_R_factor_all 0.0490
_refine_ls_R_factor_gt 0.0392
_refine_ls_shift/su_max 0.001
_refine_ls_shift/su_mean 0.000
_refine_ls_structure_factor_coef Fsqd
_refine_ls_weighting_details 'w=1/[\s^2^(Fo^2^)+(0.0470P)^2^+7.0008P] where P=(Fo^2^+2Fc^2^)/3'
_refine_ls_weighting_scheme calc
_refine_ls_wR_factor_gt 0.0981
_refine_ls_wR_factor_ref 0.1050
_reflns_Friedel_coverage 0.000
_reflns_number_gt 8551
_reflns_number_total 10237
_reflns_threshold_expression 'I > 2\s(I)'
_cod_data_source_file d3dt00929g2.cif
_cod_data_source_block '[1](ClO4)2'
_cod_database_code 1569091
_shelx_shelxl_version_number 2018/3
_shelx_space_group_comment
;
The symmetry employed for this shelxl refinement is uniquely defined
by the following loop, which should always be used as a source of
symmetry information in preference to the above space-group names.
They are only intended as comments.
;
_shelx_estimated_absorpt_t_max 0.715
_shelx_estimated_absorpt_t_min 0.626
_reflns_odcompleteness_completeness 80.23
_reflns_odcompleteness_iscentric 1
_reflns_odcompleteness_theta 36.82
_olex2_refinement_description
;
1. Fixed Uiso
 At 1.2 times of:
  All C(H) groups
 At 1.5 times of:
  All C(H,H,H) groups
2.a Aromatic/amide H refined with riding coordinates:
 C25(H25), C16(H16), C23(H23), C24(H24), C36(H36), C46(H46), C20(H20),
 C13(H13), C9(H9), C6(H6), C26(H26), C33(H33), C17(H17), C30(H30), C15(H15),
 C7(H7), C44(H44), C14(H14), C8(H8), C45(H45), C43(H43), C19(H19), C37(H37),
 C56(H56), C27(H27), C48(H48), C18(H18), C40(H40), C34(H34), C38(H38), C35(H35),
  C47(H47), C29(H29), C53(H53), C55(H55), C28(H28), C49(H49), C50(H50),
 C39(H39), C54(H54)
2.b Idealised Me refined as rotating group:
 C58(H58A,H58B,H58C)
;
_smtbx_masks_void_probe_radius 1.2
_smtbx_masks_void_truncation_radius 1.2
_olex2_submission_special_instructions 'No special instructions were received'
_oxdiff_exptl_absorpt_empirical_details
;
Empirical correction (ABSPACK) includes:
- Absorption correction using spherical harmonics
- Frame scaling
;
_oxdiff_exptl_absorpt_empirical_full_max 1.167
_oxdiff_exptl_absorpt_empirical_full_min 0.838

loop_
_space_group_symop_operation_xyz
'x, y, z'
'-x, -y, -z'

loop_
_atom_site_label
_atom_site_type_symbol
_atom_site_fract_x
_atom_site_fract_y
_atom_site_fract_z
_atom_site_U_iso_or_equiv
_atom_site_adp_type
_atom_site_occupancy
_atom_site_site_symmetry_order
_atom_site_calc_flag
_atom_site_refinement_flags_posn
_atom_site_refinement_flags_adp
_atom_site_refinement_flags_occupancy
_atom_site_disorder_assembly
_atom_site_disorder_group
Ru1 Ru 0.72141(2) 0.57046(2) 0.80066(2) 0.02162(9) Uani 1 1 d . . . . .
Ru2 Ru 0.18380(2) 0.15815(2) 0.69392(2) 0.02177(9) Uani 1 1 d . . . . .
S1 S 0.48409(7) 0.25587(6) 0.81501(5) 0.0251(2) Uani 1 1 d . . . . .
S2 S 0.43117(7) 0.46804(6) 0.67719(5) 0.02384(19) Uani 1 1 d . . . . .
Cl2 Cl 0.27136(9) 0.77971(9) 0.63478(8) 0.0484(3) Uani 1 1 d . . . . .
Cl1 Cl 0.72220(14) 1.00107(10) 0.85762(10) 0.0710(4) Uani 1 1 d . . . . .
O1 O 0.7861(2) 0.53621(18) 0.90884(15) 0.0296(6) Uani 1 1 d . . . . .
O2 O 0.0850(2) 0.21273(18) 0.61554(16) 0.0315(6) Uani 1 1 d . . . . .
N2 N 0.3170(2) 0.2894(2) 0.70046(17) 0.0206(6) Uani 1 1 d . . . . .
N8 N 0.2599(2) 0.0958(2) 0.77946(18) 0.0258(7) Uani 1 1 d . . . . .
N1 N 0.5951(2) 0.4348(2) 0.79137(17) 0.0219(6) Uani 1 1 d . . . . .
N6 N 0.6549(2) 0.6226(2) 0.70310(18) 0.0249(7) Uani 1 1 d . . . . .
N5 N 0.6218(2) 0.6361(2) 0.85099(18) 0.0264(7) Uani 1 1 d . . . . .
N7 N 0.1357(2) 0.2069(2) 0.79419(18) 0.0258(7) Uani 1 1 d . . . . .
N4 N 0.8314(2) 0.5205(2) 0.74724(18) 0.0269(7) Uani 1 1 d . . . . .
N9 N 0.0497(3) 0.0323(2) 0.67238(18) 0.0280(7) Uani 1 1 d . . . . .
N3 N 0.8598(2) 0.6926(2) 0.81434(18) 0.0251(7) Uani 1 1 d . . . . .
N10 N 0.2264(3) 0.0945(2) 0.59805(19) 0.0325(7) Uani 1 1 d . . . . .
O3 O 0.6480(3) 1.0263(3) 0.9024(3) 0.0711(11) Uani 1 1 d . . . . .
C22 C 0.9372(3) 0.5854(3) 0.7495(2) 0.0276(8) Uani 1 1 d . . . . .
C11 C 0.2168(3) 0.3722(2) 0.6033(2) 0.0225(7) Uani 1 1 d . . . . .
C10 C 0.3100(3) 0.3657(2) 0.6598(2) 0.0208(7) Uani 1 1 d . . . . .
C4 C 0.6958(3) 0.3608(3) 0.8935(2) 0.0247(8) Uani 1 1 d . . . . .
C3 C 0.6028(3) 0.3607(3) 0.8337(2) 0.0239(8) Uani 1 1 d . . . . .
O7 O 0.1742(3) 0.8071(4) 0.6361(3) 0.0809(13) Uani 1 1 d . . . . .
C42 C 0.2464(3) 0.1154(3) 0.8564(2) 0.0287(8) Uani 1 1 d . . . . .
C2 C 0.4217(3) 0.3155(2) 0.7469(2) 0.0222(7) Uani 1 1 d . . . . .
C25 C 0.8897(4) 0.4026(3) 0.6775(3) 0.0387(10) Uani 1 1 d . . . . .
H25 H 0.871755 0.338815 0.652893 0.046 Uiso 1 1 calc R U . . .
C32 C 0.5909(3) 0.6797(2) 0.7180(2) 0.0269(8) Uani 1 1 d . . . . .
C21 C 0.9535(3) 0.6821(3) 0.7884(2) 0.0277(8) Uani 1 1 d . . . . .
C5 C 0.7784(3) 0.4486(3) 0.9292(2) 0.0259(8) Uani 1 1 d . . . . .
C16 C 0.2318(3) 0.4608(3) 0.5651(2) 0.0311(9) Uani 1 1 d . . . . .
H16 H 0.300592 0.512775 0.579142 0.037 Uiso 1 1 calc R U . . .
C23 C 1.0204(3) 0.5612(3) 0.7166(3) 0.0369(10) Uani 1 1 d . . . . .
H23 H 1.093225 0.607835 0.718574 0.044 Uiso 1 1 calc R U . . .
C24 C 0.9969(3) 0.4690(3) 0.6808(3) 0.0394(10) Uani 1 1 d . . . . .
H24 H 1.053700 0.451194 0.658602 0.047 Uiso 1 1 calc R U . . .
C31 C 0.5730(3) 0.6877(3) 0.8019(2) 0.0272(8) Uani 1 1 d . . . . .
C36 C 0.6671(3) 0.6057(3) 0.6261(2) 0.0289(8) Uani 1 1 d . . . . .
H36 H 0.714102 0.568690 0.614964 0.035 Uiso 1 1 calc R U . . .
C1 C 0.4927(3) 0.4064(3) 0.7429(2) 0.0218(7) Uani 1 1 d . . . . .
C41 C 0.1771(3) 0.1793(3) 0.8650(2) 0.0319(9) Uani 1 1 d . . . . .
C12 C 0.1119(3) 0.2965(3) 0.5845(2) 0.0256(8) Uani 1 1 d . . . . .
C46 C 0.3181(3) 0.0348(3) 0.7664(3) 0.0332(9) Uani 1 1 d . . . . .
H46 H 0.324069 0.017528 0.712797 0.040 Uiso 1 1 calc R U . . .
C20 C 1.0558(3) 0.7581(3) 0.7999(3) 0.0386(10) Uani 1 1 d . . . . .
H20 H 1.120098 0.750030 0.780742 0.046 Uiso 1 1 calc R U . . .
C13 C 0.0292(3) 0.3145(3) 0.5275(2) 0.0336(9) Uani 1 1 d . . . . .
H13 H -0.042431 0.265720 0.514924 0.040 Uiso 1 1 calc R U . . .
O4 O 0.8018(4) 1.0845(3) 0.8326(3) 0.0909(14) Uani 1 1 d . . . . .
C9 C 0.7006(3) 0.2709(3) 0.9199(2) 0.0337(9) Uani 1 1 d . . . . .
H9 H 0.647217 0.212294 0.894626 0.040 Uiso 1 1 calc R U . . .
C6 C 0.8561(3) 0.4401(3) 0.9942(2) 0.0336(9) Uani 1 1 d . . . . .
H6 H 0.908912 0.497548 1.021651 0.040 Uiso 1 1 calc R U . . .
C26 C 0.8097(3) 0.4309(3) 0.7106(2) 0.0330(9) Uani 1 1 d . . . . .
H26 H 0.735899 0.385489 0.707540 0.040 Uiso 1 1 calc R U . . .
N11 N 0.3674(4) 0.4300(3) 0.8892(2) 0.0546(11) Uani 1 1 d . . . . .
C33 C 0.5402(3) 0.7193(3) 0.6568(3) 0.0354(9) Uani 1 1 d . . . . .
H33 H 0.499331 0.761458 0.668747 0.042 Uiso 1 1 calc R U . . .
C17 C 0.8682(3) 0.7789(3) 0.8509(2) 0.0323(9) Uani 1 1 d . . . . .
H17 H 0.802779 0.787340 0.867775 0.039 Uiso 1 1 calc R U . . .
C30 C 0.5094(4) 0.7398(3) 0.8304(3) 0.0409(10) Uani 1 1 d . . . . .
H30 H 0.476047 0.775947 0.795488 0.049 Uiso 1 1 calc R U . . .
C15 C 0.1515(3) 0.4738(3) 0.5093(2) 0.0351(9) Uani 1 1 d . . . . .
H15 H 0.165116 0.532813 0.483709 0.042 Uiso 1 1 calc R U . . .
C7 C 0.8574(3) 0.3514(3) 1.0186(3) 0.0394(10) Uani 1 1 d . . . . .
H7 H 0.911848 0.348653 1.061708 0.047 Uiso 1 1 calc R U . . .
C44 C 0.3595(4) 0.0200(3) 0.9052(3) 0.0425(11) Uani 1 1 d . . . . .
H44 H 0.396311 -0.003876 0.948285 0.051 Uiso 1 1 calc R U . . .
C14 C 0.0487(3) 0.3986(3) 0.4904(2) 0.0359(9) Uani 1 1 d . . . . .
H14 H -0.007907 0.406491 0.451357 0.043 Uiso 1 1 calc R U . . .
C8 C 0.7806(4) 0.2655(3) 0.9814(3) 0.0394(10) Uani 1 1 d . . . . .
H8 H 0.782909 0.204196 0.997864 0.047 Uiso 1 1 calc R U . . .
C45 C 0.3691(4) -0.0034(3) 0.8273(3) 0.0418(11) Uani 1 1 d . . . . .
H45 H 0.410489 -0.045298 0.815903 0.050 Uiso 1 1 calc R U . . .
C43 C 0.2960(3) 0.0781(3) 0.9199(3) 0.0399(10) Uani 1 1 d . . . . .
H43 H 0.286216 0.092824 0.973111 0.048 Uiso 1 1 calc R U . . .
C19 C 1.0630(4) 0.8447(3) 0.8390(3) 0.0448(11) Uani 1 1 d . . . . .
H19 H 1.132548 0.896561 0.848127 0.054 Uiso 1 1 calc R U . . .
C37 C 0.0696(3) 0.2629(3) 0.7971(3) 0.0351(9) Uani 1 1 d . . . . .
H37 H 0.040776 0.282720 0.748410 0.042 Uiso 1 1 calc R U . . .
C52 C 0.1489(4) 0.0085(3) 0.5661(2) 0.0377(10) Uani 1 1 d . . . . .
C51 C 0.0492(4) -0.0258(3) 0.6075(3) 0.0382(10) Uani 1 1 d . . . . .
C56 C 0.3215(4) 0.1268(3) 0.5656(3) 0.0402(10) Uani 1 1 d . . . . .
H56 H 0.375136 0.187443 0.586670 0.048 Uiso 1 1 calc R U . . .
C27 C 0.6064(3) 0.6347(3) 0.9285(2) 0.0333(9) Uani 1 1 d . . . . .
H27 H 0.640082 0.598189 0.962780 0.040 Uiso 1 1 calc R U . . .
C57 C 0.3180(4) 0.4761(3) 0.8606(3) 0.0422(10) Uani 1 1 d . . . . .
C48 C -0.1308(4) -0.0786(3) 0.6898(3) 0.0442(11) Uani 1 1 d . . . . .
H48 H -0.193058 -0.095013 0.718931 0.053 Uiso 1 1 calc R U . . .
C18 C 0.9679(3) 0.8554(3) 0.8648(3) 0.0380(10) Uani 1 1 d . . . . .
H18 H 0.971155 0.914811 0.891845 0.046 Uiso 1 1 calc R U . . .
O8 O 0.3705(4) 0.8618(3) 0.6445(4) 0.1026(17) Uani 1 1 d . . . . .
C40 C 0.1512(4) 0.2082(3) 0.9372(3) 0.0436(11) Uani 1 1 d . . . . .
H40 H 0.179985 0.188212 0.985805 0.052 Uiso 1 1 calc R U . . .
C34 C 0.5494(3) 0.6972(3) 0.5783(3) 0.0395(10) Uani 1 1 d . . . . .
H34 H 0.511850 0.720959 0.535644 0.047 Uiso 1 1 calc R U . . .
C38 C 0.0415(4) 0.2929(3) 0.8675(3) 0.0453(11) Uani 1 1 d . . . . .
H38 H -0.006431 0.331743 0.867118 0.054 Uiso 1 1 calc R U . . .
C35 C 0.6144(3) 0.6399(3) 0.5633(3) 0.0370(10) Uani 1 1 d . . . . .
H35 H 0.622667 0.624234 0.509860 0.044 Uiso 1 1 calc R U . . .
C47 C -0.0404(3) 0.0055(3) 0.7112(3) 0.0381(10) Uani 1 1 d . . . . .
H47 H -0.042151 0.046385 0.755749 0.046 Uiso 1 1 calc R U . . .
C29 C 0.4947(4) 0.7390(4) 0.9100(3) 0.0494(12) Uani 1 1 d . . . . .
H29 H 0.451883 0.775056 0.930554 0.059 Uiso 1 1 calc R U . . .
C53 C 0.1667(5) -0.0428(3) 0.5012(3) 0.0591(14) Uani 1 1 d . . . . .
H53 H 0.110294 -0.101232 0.478440 0.071 Uiso 1 1 calc R U . . .
C55 C 0.3461(5) 0.0773(3) 0.5037(3) 0.0535(13) Uani 1 1 d . . . . .
H55 H 0.416387 0.101313 0.484210 0.064 Uiso 1 1 calc R U . . .
C28 C 0.5429(4) 0.6852(3) 0.9591(3) 0.0441(11) Uani 1 1 d . . . . .
H28 H 0.532521 0.682894 1.013845 0.053 Uiso 1 1 calc R U . . .
O5 O 0.7706(5) 0.9411(4) 0.8967(3) 0.118(2) Uani 1 1 d . . . . .
C49 C -0.1288(4) -0.1375(3) 0.6261(3) 0.0565(14) Uani 1 1 d . . . . .
H49 H -0.189169 -0.196362 0.610902 0.068 Uiso 1 1 calc R U . . .
O9 O 0.2797(4) 0.7175(5) 0.6935(4) 0.148(3) Uani 1 1 d . . . . .
O10 O 0.2651(5) 0.7334(5) 0.5595(4) 0.130(2) Uani 1 1 d . . . . .
C58 C 0.2540(4) 0.5335(4) 0.8223(3) 0.0577(13) Uani 1 1 d . . . . .
H58A H 0.286918 0.559882 0.774945 0.087 Uiso 1 1 calc R U . . .
H58B H 0.256328 0.587103 0.859834 0.087 Uiso 1 1 calc R U . . .
H58C H 0.175711 0.492142 0.806222 0.087 Uiso 1 1 calc R U . . .
C50 C -0.0394(4) -0.1114(3) 0.5840(3) 0.0550(13) Uani 1 1 d . . . . .
H50 H -0.037864 -0.151598 0.538927 0.066 Uiso 1 1 calc R U . . .
C39 C 0.0841(4) 0.2658(4) 0.9381(3) 0.0537(13) Uani 1 1 d . . . . .
H39 H 0.067074 0.286699 0.987451 0.064 Uiso 1 1 calc R U . . .
C54 C 0.2652(5) -0.0093(4) 0.4701(3) 0.0660(16) Uani 1 1 d . . . . .
H54 H 0.278521 -0.044372 0.426106 0.079 Uiso 1 1 calc R U . . .
O6 O 0.6568(5) 0.9414(4) 0.7844(3) 0.133(2) Uani 1 1 d . . . . .

loop_
_atom_site_aniso_label
_atom_site_aniso_U_11
_atom_site_aniso_U_22
_atom_site_aniso_U_33
_atom_site_aniso_U_23
_atom_site_aniso_U_13
_atom_site_aniso_U_12
Ru1 0.01827(15) 0.02085(16) 0.02429(16) 0.00230(11) 0.00252(11) 0.00446(11)
Ru2 0.02496(16) 0.01582(15) 0.02154(16) -0.00005(11) 0.00130(11) 0.00332(12)
S1 0.0249(4) 0.0197(4) 0.0280(5) 0.0054(4) -0.0011(4) 0.0050(4)
S2 0.0217(4) 0.0199(4) 0.0265(5) 0.0058(4) -0.0001(3) 0.0029(3)
Cl2 0.0338(6) 0.0473(7) 0.0625(8) 0.0028(6) 0.0023(5) 0.0128(5)
Cl1 0.0966(11) 0.0542(8) 0.0807(10) 0.0147(7) 0.0394(9) 0.0394(8)
O1 0.0269(13) 0.0278(14) 0.0301(14) 0.0023(11) -0.0023(11) 0.0055(11)
O2 0.0314(14) 0.0207(13) 0.0332(15) 0.0006(11) -0.0098(11) 0.0011(11)
N2 0.0212(15) 0.0187(14) 0.0219(15) 0.0025(12) 0.0021(12) 0.0065(12)
N8 0.0251(16) 0.0175(15) 0.0293(17) 0.0038(12) 0.0018(13) 0.0000(12)
N1 0.0198(15) 0.0236(15) 0.0225(15) 0.0032(12) 0.0031(12) 0.0071(12)
N6 0.0214(15) 0.0189(15) 0.0295(17) 0.0036(12) 0.0038(12) -0.0006(12)
N5 0.0215(15) 0.0222(16) 0.0317(17) -0.0029(13) 0.0026(13) 0.0027(12)
N7 0.0238(15) 0.0170(15) 0.0310(17) -0.0022(13) 0.0024(13) -0.0002(12)
N4 0.0244(16) 0.0293(17) 0.0291(17) 0.0074(13) 0.0026(13) 0.0115(13)
N9 0.0331(17) 0.0199(16) 0.0286(17) 0.0040(13) 0.0032(14) 0.0057(13)
N3 0.0217(15) 0.0258(16) 0.0266(16) 0.0067(13) 0.0013(12) 0.0061(13)
N10 0.0422(19) 0.0227(16) 0.0321(18) 0.0046(14) 0.0093(15) 0.0082(15)
O3 0.079(3) 0.072(3) 0.084(3) 0.016(2) 0.032(2) 0.046(2)
C22 0.0218(18) 0.033(2) 0.029(2) 0.0094(16) 0.0017(15) 0.0107(16)
C11 0.0237(18) 0.0211(18) 0.0239(18) 0.0008(14) 0.0030(14) 0.0090(14)
C10 0.0245(18) 0.0205(17) 0.0183(17) 0.0006(14) 0.0050(14) 0.0081(14)
C4 0.0254(18) 0.029(2) 0.0220(18) 0.0045(15) 0.0042(15) 0.0121(16)
C3 0.0259(18) 0.0216(18) 0.0227(18) 0.0003(14) 0.0022(14) 0.0064(15)
O7 0.056(2) 0.124(4) 0.082(3) 0.027(3) 0.016(2) 0.052(3)
C42 0.0240(19) 0.0245(19) 0.028(2) 0.0027(15) -0.0005(15) -0.0041(15)
C2 0.0225(18) 0.0193(18) 0.0236(18) 0.0005(14) 0.0028(14) 0.0056(14)
C25 0.042(2) 0.039(2) 0.042(2) 0.0019(19) 0.0088(19) 0.023(2)
C32 0.0211(18) 0.0164(17) 0.039(2) 0.0016(15) 0.0020(16) 0.0012(14)
C21 0.0235(18) 0.029(2) 0.030(2) 0.0118(16) -0.0003(15) 0.0074(16)
C5 0.0249(18) 0.030(2) 0.0237(19) 0.0042(15) 0.0054(15) 0.0099(16)
C16 0.028(2) 0.028(2) 0.036(2) 0.0066(17) 0.0012(16) 0.0073(16)
C23 0.027(2) 0.044(2) 0.043(2) 0.009(2) 0.0067(18) 0.0143(18)
C24 0.032(2) 0.051(3) 0.044(2) 0.009(2) 0.0099(19) 0.023(2)
C31 0.0214(18) 0.0231(19) 0.035(2) -0.0027(16) -0.0002(15) 0.0060(15)
C36 0.0237(19) 0.028(2) 0.031(2) 0.0059(16) 0.0065(16) 0.0022(16)
C1 0.0190(17) 0.0227(18) 0.0217(18) 0.0018(14) 0.0012(14) 0.0046(14)
C41 0.029(2) 0.029(2) 0.030(2) -0.0005(16) 0.0030(16) -0.0011(16)
C12 0.032(2) 0.0202(18) 0.0222(18) -0.0027(14) -0.0005(15) 0.0074(15)
C46 0.033(2) 0.024(2) 0.041(2) 0.0047(17) 0.0014(18) 0.0083(17)
C20 0.024(2) 0.038(2) 0.049(3) 0.010(2) 0.0030(18) 0.0034(18)
C13 0.033(2) 0.029(2) 0.033(2) -0.0047(17) -0.0118(17) 0.0081(17)
O4 0.089(3) 0.059(3) 0.114(4) 0.004(2) 0.043(3) -0.002(2)
C9 0.033(2) 0.032(2) 0.036(2) 0.0045(17) 0.0002(17) 0.0126(17)
C6 0.029(2) 0.041(2) 0.030(2) 0.0007(18) -0.0002(16) 0.0119(18)
C26 0.032(2) 0.030(2) 0.038(2) 0.0029(17) 0.0072(17) 0.0105(17)
N11 0.061(3) 0.066(3) 0.043(2) 0.003(2) 0.010(2) 0.028(2)
C33 0.031(2) 0.025(2) 0.048(3) 0.0101(18) -0.0003(18) 0.0080(17)
C17 0.031(2) 0.029(2) 0.035(2) 0.0027(17) 0.0020(17) 0.0066(17)
C30 0.041(2) 0.038(2) 0.048(3) -0.006(2) 0.000(2) 0.021(2)
C15 0.039(2) 0.031(2) 0.038(2) 0.0112(18) 0.0010(18) 0.0156(18)
C7 0.034(2) 0.051(3) 0.036(2) 0.007(2) -0.0043(18) 0.021(2)
C44 0.035(2) 0.033(2) 0.051(3) 0.015(2) -0.008(2) 0.0034(19)
C14 0.038(2) 0.035(2) 0.034(2) 0.0012(18) -0.0081(18) 0.0156(18)
C8 0.044(2) 0.039(2) 0.039(2) 0.0100(19) -0.0012(19) 0.021(2)
C45 0.039(2) 0.028(2) 0.058(3) 0.010(2) 0.002(2) 0.0111(19)
C43 0.037(2) 0.039(2) 0.033(2) 0.0092(18) -0.0026(18) -0.0013(19)
C19 0.030(2) 0.034(2) 0.058(3) 0.010(2) -0.002(2) -0.0043(18)
C37 0.035(2) 0.031(2) 0.041(2) 0.0005(18) 0.0064(18) 0.0124(18)
C52 0.053(3) 0.022(2) 0.033(2) -0.0012(17) 0.0059(19) 0.0056(18)
C51 0.048(3) 0.023(2) 0.038(2) -0.0051(17) 0.0021(19) 0.0046(18)
C56 0.051(3) 0.030(2) 0.042(2) 0.0068(19) 0.018(2) 0.012(2)
C27 0.031(2) 0.038(2) 0.029(2) -0.0027(17) 0.0054(16) 0.0083(18)
C57 0.038(2) 0.049(3) 0.040(3) 0.001(2) 0.010(2) 0.013(2)
C48 0.035(2) 0.038(2) 0.048(3) 0.008(2) 0.002(2) -0.0047(19)
C18 0.039(2) 0.026(2) 0.041(2) 0.0035(18) 0.0015(19) 0.0012(18)
O8 0.056(3) 0.053(3) 0.184(5) 0.002(3) -0.005(3) 0.005(2)
C40 0.044(3) 0.053(3) 0.032(2) 0.001(2) 0.0092(19) 0.011(2)
C34 0.033(2) 0.036(2) 0.044(3) 0.0192(19) 0.0003(19) 0.0039(19)
C38 0.050(3) 0.040(3) 0.051(3) -0.001(2) 0.014(2) 0.020(2)
C35 0.031(2) 0.043(2) 0.033(2) 0.0137(18) 0.0061(17) 0.0034(19)
C47 0.034(2) 0.038(2) 0.036(2) 0.0046(18) 0.0022(18) 0.0026(18)
C29 0.047(3) 0.051(3) 0.056(3) -0.013(2) 0.005(2) 0.027(2)
C53 0.086(4) 0.034(3) 0.049(3) -0.009(2) 0.023(3) 0.004(3)
C55 0.075(3) 0.036(3) 0.054(3) 0.004(2) 0.035(3) 0.014(2)
C28 0.042(2) 0.051(3) 0.037(2) -0.012(2) 0.010(2) 0.012(2)
O5 0.133(5) 0.154(5) 0.132(5) 0.065(4) 0.065(4) 0.114(4)
C49 0.047(3) 0.035(3) 0.066(3) -0.002(2) -0.002(2) -0.012(2)
O9 0.048(3) 0.230(7) 0.191(6) 0.156(6) 0.036(3) 0.058(4)
O10 0.126(5) 0.136(5) 0.129(5) -0.060(4) 0.005(4) 0.056(4)
C58 0.049(3) 0.060(3) 0.069(4) 0.012(3) 0.012(3) 0.024(3)
C50 0.063(3) 0.031(2) 0.057(3) -0.016(2) 0.004(3) 0.000(2)
C39 0.062(3) 0.061(3) 0.040(3) -0.008(2) 0.019(2) 0.020(3)
C54 0.105(5) 0.036(3) 0.060(3) -0.005(2) 0.039(3) 0.017(3)
O6 0.155(5) 0.108(4) 0.093(4) -0.040(3) 0.030(4) -0.016(4)

loop_
_atom_type_symbol
_atom_type_description
_atom_type_scat_dispersion_real
_atom_type_scat_dispersion_imag
_atom_type_scat_source
C C 0.0033 0.0016 'International Tables Vol C Tables 4.2.6.8 and 6.1.1.4'
H H 0.0000 0.0000 'International Tables Vol C Tables 4.2.6.8 and 6.1.1.4'
Cl Cl 0.1484 0.1585 'International Tables Vol C Tables 4.2.6.8 and 6.1.1.4'
N N 0.0061 0.0033 'International Tables Vol C Tables 4.2.6.8 and 6.1.1.4'
O O 0.0106 0.0060 'International Tables Vol C Tables 4.2.6.8 and 6.1.1.4'
Ru Ru -1.2594 0.8363 'International Tables Vol C Tables 4.2.6.8 and 6.1.1.4'
S S 0.1246 0.1234 'International Tables Vol C Tables 4.2.6.8 and 6.1.1.4'

loop_
_geom_angle_atom_site_label_1
_geom_angle_atom_site_label_2
_geom_angle_atom_site_label_3
_geom_angle
_geom_angle_site_symmetry_1
_geom_angle_site_symmetry_3
_geom_angle_publ_flag
O1 Ru1 N1 88.19(11) . . ?
N6 Ru1 O1 171.05(11) . . ?
N6 Ru1 N1 96.39(11) . . ?
N6 Ru1 N5 78.89(12) . . ?
N6 Ru1 N4 98.17(12) . . ?
N6 Ru1 N3 89.85(11) . . ?
N5 Ru1 O1 93.35(11) . . ?
N5 Ru1 N1 91.40(11) . . ?
N4 Ru1 O1 89.07(11) . . ?
N4 Ru1 N1 94.77(12) . . ?
N4 Ru1 N5 173.44(12) . . ?
N3 Ru1 O1 86.31(11) . . ?
N3 Ru1 N1 172.04(11) . . ?
N3 Ru1 N5 94.66(12) . . ?
N3 Ru1 N4 79.40(12) . . ?
O2 Ru2 N2 90.46(10) . . ?
N8 Ru2 O2 171.24(11) . . ?
N8 Ru2 N2 95.99(11) . . ?
N8 Ru2 N7 79.56(12) . . ?
N8 Ru2 N9 90.15(12) . . ?
N8 Ru2 N10 96.25(13) . . ?
N7 Ru2 O2 94.64(12) . . ?
N7 Ru2 N2 89.27(11) . . ?
N7 Ru2 N10 173.72(12) . . ?
N9 Ru2 O2 83.86(11) . . ?
N9 Ru2 N2 172.70(11) . . ?
N9 Ru2 N7 95.74(12) . . ?
N9 Ru2 N10 79.51(13) . . ?
N10 Ru2 O2 88.97(12) . . ?
N10 Ru2 N2 95.85(12) . . ?
C2 S1 C3 89.38(17) . . ?
C1 S2 C10 89.48(16) . . ?
O7 Cl2 O8 111.6(3) . . ?
O9 Cl2 O7 111.0(3) . . ?
O9 Cl2 O8 109.4(3) . . ?
O9 Cl2 O10 109.7(5) . . ?
O10 Cl2 O7 108.5(3) . . ?
O10 Cl2 O8 106.5(4) . . ?
O3 Cl1 O4 111.9(3) . . ?
O3 Cl1 O6 108.8(3) . . ?
O4 Cl1 O6 107.1(3) . . ?
O5 Cl1 O3 111.3(3) . . ?
O5 Cl1 O4 113.3(4) . . ?
O5 Cl1 O6 103.9(4) . . ?
C5 O1 Ru1 125.8(2) . . ?
C12 O2 Ru2 128.7(2) . . ?
C10 N2 Ru2 122.9(2) . . ?
C10 N2 C2 108.6(3) . . ?
C2 N2 Ru2 128.4(2) . . ?
C42 N8 Ru2 116.1(3) . . ?
C46 N8 Ru2 125.9(3) . . ?
C46 N8 C42 118.0(3) . . ?
C3 N1 Ru1 123.7(2) . . ?
C3 N1 C1 109.0(3) . . ?
C1 N1 Ru1 127.3(2) . . ?
C32 N6 Ru1 115.8(2) . . ?
C36 N6 Ru1 126.6(3) . . ?
C36 N6 C32 117.6(3) . . ?
C31 N5 Ru1 115.9(2) . . ?
C27 N5 Ru1 124.8(3) . . ?
C27 N5 C31 119.2(3) . . ?
C41 N7 Ru2 115.4(3) . . ?
C37 N7 Ru2 126.8(3) . . ?
C37 N7 C41 117.8(3) . . ?
C22 N4 Ru1 115.5(2) . . ?
C26 N4 Ru1 126.8(3) . . ?
C26 N4 C22 117.7(3) . . ?
C51 N9 Ru2 115.4(3) . . ?
C47 N9 Ru2 127.0(3) . . ?
C47 N9 C51 117.4(3) . . ?
C21 N3 Ru1 115.6(2) . . ?
C17 N3 Ru1 126.0(3) . . ?
C17 N3 C21 118.2(3) . . ?
C52 N10 Ru2 115.2(3) . . ?
C56 N10 Ru2 127.2(3) . . ?
C56 N10 C52 117.6(4) . . ?
N4 C22 C21 114.5(3) . . ?
N4 C22 C23 121.8(4) . . ?
C23 C22 C21 123.7(4) . . ?
C16 C11 C10 117.6(3) . . ?
C12 C11 C10 124.1(3) . . ?
C12 C11 C16 118.3(3) . . ?
N2 C10 S2 114.3(2) . . ?
N2 C10 C11 128.3(3) . . ?
C11 C10 S2 117.3(3) . . ?
C5 C4 C3 122.2(3) . . ?
C9 C4 C3 118.6(3) . . ?
C9 C4 C5 119.1(3) . . ?
N1 C3 S1 114.3(3) . . ?
N1 C3 C4 126.8(3) . . ?
C4 C3 S1 118.9(3) . . ?
N8 C42 C41 114.4(3) . . ?
N8 C42 C43 121.2(4) . . ?
C43 C42 C41 124.4(4) . . ?
N2 C2 S1 133.2(3) . . ?
C1 C2 S1 109.4(3) . . ?
C1 C2 N2 117.4(3) . . ?
C24 C25 H25 120.6 . . ?
C26 C25 H25 120.6 . . ?
C26 C25 C24 118.7(4) . . ?
N6 C32 C31 114.5(3) . . ?
N6 C32 C33 121.6(4) . . ?
C33 C32 C31 123.7(4) . . ?
N3 C21 C22 114.7(3) . . ?
N3 C21 C20 121.1(4) . . ?
C20 C21 C22 124.1(4) . . ?
O1 C5 C4 125.5(3) . . ?
O1 C5 C6 117.4(3) . . ?
C6 C5 C4 117.0(3) . . ?
C11 C16 H16 118.7 . . ?
C15 C16 C11 122.6(4) . . ?
C15 C16 H16 118.7 . . ?
C22 C23 H23 120.3 . . ?
C24 C23 C22 119.5(4) . . ?
C24 C23 H23 120.3 . . ?
C25 C24 H24 120.3 . . ?
C23 C24 C25 119.4(4) . . ?
C23 C24 H24 120.3 . . ?
N5 C31 C32 114.3(3) . . ?
N5 C31 C30 121.1(4) . . ?
C30 C31 C32 124.6(4) . . ?
N6 C36 H36 118.6 . . ?
N6 C36 C35 122.8(4) . . ?
C35 C36 H36 118.6 . . ?
N1 C1 S2 131.7(3) . . ?
C2 C1 S2 110.2(3) . . ?
C2 C1 N1 118.0(3) . . ?
N7 C41 C42 114.5(3) . . ?
N7 C41 C40 120.9(4) . . ?
C40 C41 C42 124.6(4) . . ?
O2 C12 C11 125.3(3) . . ?
O2 C12 C13 117.6(3) . . ?
C11 C12 C13 117.1(3) . . ?
N8 C46 H46 118.6 . . ?
N8 C46 C45 122.7(4) . . ?
C45 C46 H46 118.6 . . ?
C21 C20 H20 120.2 . . ?
C19 C20 C21 119.6(4) . . ?
C19 C20 H20 120.2 . . ?
C12 C13 H13 118.7 . . ?
C14 C13 C12 122.7(4) . . ?
C14 C13 H13 118.7 . . ?
C4 C9 H9 119.0 . . ?
C8 C9 C4 122.0(4) . . ?
C8 C9 H9 119.0 . . ?
C5 C6 H6 119.0 . . ?
C7 C6 C5 122.0(4) . . ?
C7 C6 H6 119.0 . . ?
N4 C26 C25 122.9(4) . . ?
N4 C26 H26 118.5 . . ?
C25 C26 H26 118.5 . . ?
C32 C33 H33 120.1 . . ?
C34 C33 C32 119.7(4) . . ?
C34 C33 H33 120.1 . . ?
N3 C17 H17 118.7 . . ?
N3 C17 C18 122.7(4) . . ?
C18 C17 H17 118.7 . . ?
C31 C30 H30 120.2 . . ?
C29 C30 C31 119.6(4) . . ?
C29 C30 H30 120.2 . . ?
C16 C15 H15 120.6 . . ?
C16 C15 C14 118.9(4) . . ?
C14 C15 H15 120.6 . . ?
C6 C7 H7 119.5 . . ?
C6 C7 C8 121.1(4) . . ?
C8 C7 H7 119.5 . . ?
C45 C44 H44 120.4 . . ?
C43 C44 H44 120.4 . . ?
C43 C44 C45 119.2(4) . . ?
C13 C14 C15 120.5(4) . . ?
C13 C14 H14 119.8 . . ?
C15 C14 H14 119.8 . . ?
C9 C8 C7 118.7(4) . . ?
C9 C8 H8 120.7 . . ?
C7 C8 H8 120.7 . . ?
C46 C45 C44 119.2(4) . . ?
C46 C45 H45 120.4 . . ?
C44 C45 H45 120.4 . . ?
C42 C43 H43 120.2 . . ?
C44 C43 C42 119.6(4) . . ?
C44 C43 H43 120.2 . . ?
C20 C19 H19 120.4 . . ?
C20 C19 C18 119.2(4) . . ?
C18 C19 H19 120.4 . . ?
N7 C37 H37 118.5 . . ?
N7 C37 C38 123.1(4) . . ?
C38 C37 H37 118.5 . . ?
N10 C52 C51 114.8(3) . . ?
N10 C52 C53 121.4(4) . . ?
C53 C52 C51 123.7(4) . . ?
N9 C51 C52 115.0(3) . . ?
N9 C51 C50 121.4(4) . . ?
C50 C51 C52 123.7(4) . . ?
N10 C56 H56 118.2 . . ?
N10 C56 C55 123.6(4) . . ?
C55 C56 H56 118.2 . . ?
N5 C27 H27 119.3 . . ?
N5 C27 C28 121.4(4) . . ?
C28 C27 H27 119.3 . . ?
N11 C57 C58 178.7(5) . . ?
C47 C48 H48 120.7 . . ?
C49 C48 H48 120.7 . . ?
C49 C48 C47 118.6(4) . . ?
C17 C18 C19 119.2(4) . . ?
C17 C18 H18 120.4 . . ?
C19 C18 H18 120.4 . . ?
C41 C40 H40 120.1 . . ?
C39 C40 C41 119.8(4) . . ?
C39 C40 H40 120.1 . . ?
C33 C34 H34 120.7 . . ?
C33 C34 C35 118.6(4) . . ?
C35 C34 H34 120.7 . . ?
C37 C38 H38 120.6 . . ?
C39 C38 C37 118.7(4) . . ?
C39 C38 H38 120.6 . . ?
C36 C35 C34 119.6(4) . . ?
C36 C35 H35 120.2 . . ?
C34 C35 H35 120.2 . . ?
N9 C47 C48 123.3(4) . . ?
N9 C47 H47 118.4 . . ?
C48 C47 H47 118.4 . . ?
C30 C29 H29 120.5 . . ?
C28 C29 C30 119.0(4) . . ?
C28 C29 H29 120.5 . . ?
C52 C53 H53 120.1 . . ?
C54 C53 C52 119.8(5) . . ?
C54 C53 H53 120.1 . . ?
C56 C55 H55 120.9 . . ?
C56 C55 C54 118.3(5) . . ?
C54 C55 H55 120.9 . . ?
C27 C28 H28 120.2 . . ?
C29 C28 C27 119.7(4) . . ?
C29 C28 H28 120.2 . . ?
C48 C49 H49 120.2 . . ?
C48 C49 C50 119.7(4) . . ?
C50 C49 H49 120.2 . . ?
C57 C58 H58A 109.5 . . ?
C57 C58 H58B 109.5 . . ?
C57 C58 H58C 109.5 . . ?
H58A C58 H58B 109.5 . . ?
H58A C58 H58C 109.5 . . ?
H58B C58 H58C 109.5 . . ?
C51 C50 H50 120.2 . . ?
C49 C50 C51 119.6(4) . . ?
C49 C50 H50 120.2 . . ?
C40 C39 C38 119.6(4) . . ?
C40 C39 H39 120.2 . . ?
C38 C39 H39 120.2 . . ?
C53 C54 C55 119.1(5) . . ?
C53 C54 H54 120.4 . . ?
C55 C54 H54 120.4 . . ?

loop_
_geom_bond_atom_site_label_1
_geom_bond_atom_site_label_2
_geom_bond_distance
_geom_bond_site_symmetry_2
_geom_bond_publ_flag
Ru1 O1 2.053(3) . ?
Ru1 N1 2.093(3) . ?
Ru1 N6 2.037(3) . ?
Ru1 N5 2.048(3) . ?
Ru1 N4 2.047(3) . ?
Ru1 N3 2.041(3) . ?
Ru2 O2 2.059(2) . ?
Ru2 N2 2.094(3) . ?
Ru2 N8 2.035(3) . ?
Ru2 N7 2.047(3) . ?
Ru2 N9 2.045(3) . ?
Ru2 N10 2.051(3) . ?
S1 C3 1.753(4) . ?
S1 C2 1.725(4) . ?
S2 C10 1.748(3) . ?
S2 C1 1.714(3) . ?
Cl2 O7 1.410(4) . ?
Cl2 O8 1.417(4) . ?
Cl2 O9 1.381(5) . ?
Cl2 O10 1.401(5) . ?
Cl1 O3 1.401(4) . ?
Cl1 O4 1.422(4) . ?
Cl1 O5 1.359(5) . ?
Cl1 O6 1.480(5) . ?
O1 C5 1.307(4) . ?
O2 C12 1.302(4) . ?
N2 C10 1.343(4) . ?
N2 C2 1.386(4) . ?
N8 C42 1.366(5) . ?
N8 C46 1.348(5) . ?
N1 C3 1.333(5) . ?
N1 C1 1.377(4) . ?
N6 C32 1.368(5) . ?
N6 C36 1.353(5) . ?
N5 C31 1.358(5) . ?
N5 C27 1.347(5) . ?
N7 C41 1.371(5) . ?
N7 C37 1.345(5) . ?
N4 C22 1.365(5) . ?
N4 C26 1.353(5) . ?
N9 C51 1.360(5) . ?
N9 C47 1.341(5) . ?
N3 C21 1.363(5) . ?
N3 C17 1.347(5) . ?
N10 C52 1.363(5) . ?
N10 C56 1.337(5) . ?
C22 C21 1.474(5) . ?
C22 C23 1.380(6) . ?
C11 C10 1.454(5) . ?
C11 C16 1.429(5) . ?
C11 C12 1.419(5) . ?
C4 C3 1.454(5) . ?
C4 C5 1.424(5) . ?
C4 C9 1.412(5) . ?
C42 C41 1.480(6) . ?
C42 C43 1.388(6) . ?
C2 C1 1.350(5) . ?
C25 H25 0.9500 . ?
C25 C24 1.384(6) . ?
C25 C26 1.376(6) . ?
C32 C31 1.469(5) . ?
C32 C33 1.388(5) . ?
C21 C20 1.395(5) . ?
C5 C6 1.419(5) . ?
C16 H16 0.9500 . ?
C16 C15 1.362(5) . ?
C23 H23 0.9500 . ?
C23 C24 1.378(6) . ?
C24 H24 0.9500 . ?
C31 C30 1.384(5) . ?
C36 H36 0.9500 . ?
C36 C35 1.375(5) . ?
C41 C40 1.387(6) . ?
C12 C13 1.427(5) . ?
C46 H46 0.9500 . ?
C46 C45 1.374(6) . ?
C20 H20 0.9500 . ?
C20 C19 1.374(6) . ?
C13 H13 0.9500 . ?
C13 C14 1.357(6) . ?
C9 H9 0.9500 . ?
C9 C8 1.381(5) . ?
C6 H6 0.9500 . ?
C6 C7 1.371(6) . ?
C26 H26 0.9500 . ?
N11 C57 1.133(6) . ?
C33 H33 0.9500 . ?
C33 C34 1.381(6) . ?
C17 H17 0.9500 . ?
C17 C18 1.378(5) . ?
C30 H30 0.9500 . ?
C30 C29 1.380(7) . ?
C15 H15 0.9500 . ?
C15 C14 1.399(6) . ?
C7 H7 0.9500 . ?
C7 C8 1.387(6) . ?
C44 H44 0.9500 . ?
C44 C45 1.379(7) . ?
C44 C43 1.374(6) . ?
C14 H14 0.9500 . ?
C8 H8 0.9500 . ?
C45 H45 0.9500 . ?
C43 H43 0.9500 . ?
C19 H19 0.9500 . ?
C19 C18 1.380(6) . ?
C37 H37 0.9500 . ?
C37 C38 1.378(6) . ?
C52 C51 1.472(6) . ?
C52 C53 1.387(6) . ?
C51 C50 1.390(6) . ?
C56 H56 0.9500 . ?
C56 C55 1.373(6) . ?
C27 H27 0.9500 . ?
C27 C28 1.381(6) . ?
C57 C58 1.451(7) . ?
C48 H48 0.9500 . ?
C48 C47 1.384(6) . ?
C48 C49 1.361(7) . ?
C18 H18 0.9500 . ?
C40 H40 0.9500 . ?
C40 C39 1.370(7) . ?
C34 H34 0.9500 . ?
C34 C35 1.381(6) . ?
C38 H38 0.9500 . ?
C38 C39 1.371(7) . ?
C35 H35 0.9500 . ?
C47 H47 0.9500 . ?
C29 H29 0.9500 . ?
C29 C28 1.377(7) . ?
C53 H53 0.9500 . ?
C53 C54 1.362(8) . ?
C55 H55 0.9500 . ?
C55 C54 1.394(7) . ?
C28 H28 0.9500 . ?
C49 H49 0.9500 . ?
C49 C50 1.367(7) . ?
C58 H58A 0.9800 . ?
C58 H58B 0.9800 . ?
C58 H58C 0.9800 . ?
C50 H50 0.9500 . ?
C39 H39 0.9500 . ?
C54 H54 0.9500 . ?

loop_
_geom_torsion_atom_site_label_1
_geom_torsion_atom_site_label_2
_geom_torsion_atom_site_label_3
_geom_torsion_atom_site_label_4
_geom_torsion
_geom_torsion_site_symmetry_1
_geom_torsion_site_symmetry_2
_geom_torsion_site_symmetry_3
_geom_torsion_site_symmetry_4
_geom_torsion_publ_flag
Ru1 O1 C5 C4 -22.1(5) . . . . ?
Ru1 O1 C5 C6 160.4(3) . . . . ?
Ru1 N1 C3 S1 179.27(15) . . . . ?
Ru1 N1 C3 C4 1.6(5) . . . . ?
Ru1 N1 C1 S2 -1.6(5) . . . . ?
Ru1 N1 C1 C2 -178.8(3) . . . . ?
Ru1 N6 C32 C31 -4.8(4) . . . . ?
Ru1 N6 C32 C33 -179.6(3) . . . . ?
Ru1 N6 C36 C35 176.6(3) . . . . ?
Ru1 N5 C31 C32 5.8(4) . . . . ?
Ru1 N5 C31 C30 -176.1(3) . . . . ?
Ru1 N5 C27 C28 176.3(3) . . . . ?
Ru1 N4 C22 C21 -1.6(4) . . . . ?
Ru1 N4 C22 C23 179.3(3) . . . . ?
Ru1 N4 C26 C25 -178.6(3) . . . . ?
Ru1 N3 C21 C22 3.9(4) . . . . ?
Ru1 N3 C21 C20 -175.1(3) . . . . ?
Ru1 N3 C17 C18 173.5(3) . . . . ?
Ru2 O2 C12 C11 -4.4(5) . . . . ?
Ru2 O2 C12 C13 176.2(3) . . . . ?
Ru2 N2 C10 S2 178.44(15) . . . . ?
Ru2 N2 C10 C11 -2.9(5) . . . . ?
Ru2 N2 C2 S1 -0.1(5) . . . . ?
Ru2 N2 C2 C1 -177.6(2) . . . . ?
Ru2 N8 C42 C41 0.2(4) . . . . ?
Ru2 N8 C42 C43 -178.9(3) . . . . ?
Ru2 N8 C46 C45 178.8(3) . . . . ?
Ru2 N7 C41 C42 -2.3(4) . . . . ?
Ru2 N7 C41 C40 179.6(3) . . . . ?
Ru2 N7 C37 C38 -179.7(3) . . . . ?
Ru2 N9 C51 C52 3.6(5) . . . . ?
Ru2 N9 C51 C50 -177.2(4) . . . . ?
Ru2 N9 C47 C48 176.1(3) . . . . ?
Ru2 N10 C52 C51 -1.8(5) . . . . ?
Ru2 N10 C52 C53 -179.9(4) . . . . ?
Ru2 N10 C56 C55 176.7(4) . . . . ?
S1 C2 C1 S2 -178.68(18) . . . . ?
S1 C2 C1 N1 -0.9(4) . . . . ?
O1 C5 C6 C7 -177.9(4) . . . . ?
O2 C12 C13 C14 -178.9(4) . . . . ?
N2 C2 C1 S2 -0.5(4) . . . . ?
N2 C2 C1 N1 177.2(3) . . . . ?
N8 C42 C41 N7 1.3(5) . . . . ?
N8 C42 C41 C40 179.4(4) . . . . ?
N8 C42 C43 C44 -0.4(6) . . . . ?
N8 C46 C45 C44 1.0(6) . . . . ?
N6 C32 C31 N5 -0.7(4) . . . . ?
N6 C32 C31 C30 -178.7(4) . . . . ?
N6 C32 C33 C34 3.2(6) . . . . ?
N6 C36 C35 C34 2.6(6) . . . . ?
N5 C31 C30 C29 -0.4(6) . . . . ?
N5 C27 C28 C29 -0.6(6) . . . . ?
N7 C41 C40 C39 -0.5(6) . . . . ?
N7 C37 C38 C39 0.9(7) . . . . ?
N4 C22 C21 N3 -1.5(5) . . . . ?
N4 C22 C21 C20 177.5(3) . . . . ?
N4 C22 C23 C24 -0.4(6) . . . . ?
N9 C51 C50 C49 0.9(8) . . . . ?
N3 C21 C20 C19 0.9(6) . . . . ?
N3 C17 C18 C19 1.4(6) . . . . ?
N10 C52 C51 N9 -1.2(6) . . . . ?
N10 C52 C51 C50 179.6(4) . . . . ?
N10 C52 C53 C54 2.6(8) . . . . ?
N10 C56 C55 C54 3.2(8) . . . . ?
C22 N4 C26 C25 1.4(6) . . . . ?
C22 C21 C20 C19 -178.1(4) . . . . ?
C22 C23 C24 C25 0.9(6) . . . . ?
C11 C16 C15 C14 2.1(6) . . . . ?
C11 C12 C13 C14 1.7(6) . . . . ?
C10 S2 C1 N1 -176.6(4) . . . . ?
C10 S2 C1 C2 0.8(3) . . . . ?
C10 N2 C2 S1 177.4(3) . . . . ?
C10 N2 C2 C1 -0.2(4) . . . . ?
C10 C11 C16 C15 177.9(4) . . . . ?
C10 C11 C12 O2 0.9(6) . . . . ?
C10 C11 C12 C13 -179.8(3) . . . . ?
C4 C5 C6 C7 4.4(6) . . . . ?
C4 C9 C8 C7 0.7(7) . . . . ?
C3 S1 C2 N2 -177.2(4) . . . . ?
C3 S1 C2 C1 0.5(3) . . . . ?
C3 N1 C1 S2 178.1(3) . . . . ?
C3 N1 C1 C2 0.9(5) . . . . ?
C3 C4 C5 O1 -5.7(6) . . . . ?
C3 C4 C5 C6 171.8(3) . . . . ?
C3 C4 C9 C8 -174.3(4) . . . . ?
C42 N8 C46 C45 -3.8(5) . . . . ?
C42 C41 C40 C39 -178.4(4) . . . . ?
C2 S1 C3 N1 0.0(3) . . . . ?
C2 S1 C3 C4 177.9(3) . . . . ?
C2 N2 C10 S2 0.8(4) . . . . ?
C2 N2 C10 C11 179.5(3) . . . . ?
C32 N6 C36 C35 -2.9(5) . . . . ?
C32 C31 C30 C29 177.4(4) . . . . ?
C32 C33 C34 C35 -3.4(6) . . . . ?
C21 N3 C17 C18 -1.8(6) . . . . ?
C21 C22 C23 C24 -179.4(4) . . . . ?
C21 C20 C19 C18 -1.3(6) . . . . ?
C5 C4 C3 S1 -161.0(3) . . . . ?
C5 C4 C3 N1 16.6(6) . . . . ?
C5 C4 C9 C8 2.5(6) . . . . ?
C5 C6 C7 C8 -1.3(7) . . . . ?
C16 C11 C10 S2 1.2(4) . . . . ?
C16 C11 C10 N2 -177.4(3) . . . . ?
C16 C11 C12 O2 -178.6(3) . . . . ?
C16 C11 C12 C13 0.8(5) . . . . ?
C16 C15 C14 C13 0.4(6) . . . . ?
C23 C22 C21 N3 177.5(3) . . . . ?
C23 C22 C21 C20 -3.4(6) . . . . ?
C24 C25 C26 N4 -0.9(6) . . . . ?
C31 N5 C27 C28 -0.5(6) . . . . ?
C31 C32 C33 C34 -171.2(3) . . . . ?
C31 C30 C29 C28 -0.7(7) . . . . ?
C36 N6 C32 C31 174.8(3) . . . . ?
C36 N6 C32 C33 -0.1(5) . . . . ?
C1 S2 C10 N2 -0.9(3) . . . . ?
C1 S2 C10 C11 -179.8(3) . . . . ?
C1 N1 C3 S1 -0.5(4) . . . . ?
C1 N1 C3 C4 -178.1(3) . . . . ?
C41 N7 C37 C38 -0.3(6) . . . . ?
C41 C42 C43 C44 -179.5(4) . . . . ?
C41 C40 C39 C38 1.1(7) . . . . ?
C12 C11 C10 S2 -178.2(3) . . . . ?
C12 C11 C10 N2 3.1(6) . . . . ?
C12 C11 C16 C15 -2.7(6) . . . . ?
C12 C13 C14 C15 -2.3(7) . . . . ?
C46 N8 C42 C41 -177.3(3) . . . . ?
C46 N8 C42 C43 3.5(5) . . . . ?
C20 C19 C18 C17 0.2(6) . . . . ?
C9 C4 C3 S1 15.7(5) . . . . ?
C9 C4 C3 N1 -166.7(4) . . . . ?
C9 C4 C5 O1 177.6(4) . . . . ?
C9 C4 C5 C6 -4.8(5) . . . . ?
C6 C7 C8 C9 -1.3(7) . . . . ?
C26 N4 C22 C21 178.4(3) . . . . ?
C26 N4 C22 C23 -0.7(5) . . . . ?
C26 C25 C24 C23 -0.3(6) . . . . ?
C33 C32 C31 N5 174.0(3) . . . . ?
C33 C32 C31 C30 -3.9(6) . . . . ?
C33 C34 C35 C36 0.6(6) . . . . ?
C17 N3 C21 C22 179.7(3) . . . . ?
C17 N3 C21 C20 0.6(5) . . . . ?
C30 C29 C28 C27 1.1(7) . . . . ?
C45 C44 C43 C42 -2.4(6) . . . . ?
C43 C42 C41 N7 -179.6(3) . . . . ?
C43 C42 C41 C40 -1.5(6) . . . . ?
C43 C44 C45 C46 2.2(6) . . . . ?
C37 N7 C41 C42 178.3(3) . . . . ?
C37 N7 C41 C40 0.1(5) . . . . ?
C37 C38 C39 C40 -1.3(7) . . . . ?
C52 N10 C56 C55 -1.5(7) . . . . ?
C52 C51 C50 C49 -180.0(5) . . . . ?
C52 C53 C54 C55 -0.9(9) . . . . ?
C51 N9 C47 C48 1.8(6) . . . . ?
C51 C52 C53 C54 -175.2(5) . . . . ?
C56 N10 C52 C51 176.6(4) . . . . ?
C56 N10 C52 C53 -1.5(6) . . . . ?
C56 C55 C54 C53 -1.9(9) . . . . ?
C27 N5 C31 C32 -177.1(3) . . . . ?
C27 N5 C31 C30 1.0(5) . . . . ?
C48 C49 C50 C51 1.0(8) . . . . ?
C47 N9 C51 C52 178.6(4) . . . . ?
C47 N9 C51 C50 -2.2(6) . . . . ?
C47 C48 C49 C50 -1.4(8) . . . . ?
C53 C52 C51 N9 176.8(4) . . . . ?
C53 C52 C51 C50 -2.4(8) . . . . ?
C49 C48 C47 N9 0.0(7) . . . . ?

loop_
_smtbx_masks_void_nr
_smtbx_masks_void_average_x
_smtbx_masks_void_average_y
_smtbx_masks_void_average_z
_smtbx_masks_void_volume
_smtbx_masks_void_count_electrons
_smtbx_masks_void_content
1 0.360 0.807 0.357 112.7 38.8 'ONE ACETONITRILE.'
2 0.640 0.193 0.643 112.7 38.8 'ONE ACETONITRILE.'
